data_2202389
loop_
_publ_author_name
'Meyer, Gerd'
'Cesur, Nazife'
'Pantenburg, Ingo'

_publ_section_title
;
 Diamminehexabromodiscandium(III)
;
_journal_issue 11
_journal_name_full 'Acta Crystallographica Section E'
_journal_page_first i145
_journal_page_last i146
_journal_paper_doi 10.1107/S1600536803021536
_journal_volume 59
_journal_year 2003
_chemical_formula_iupac '[Sc2 Br6 (N H3)2]'
_chemical_formula_moiety 'Br6 H6 N2 Sc2'
_chemical_formula_structural '[Sc2 Br6 (N H3)2]'
_chemical_formula_sum 'Br6 H6 N2 Sc2'
_chemical_formula_weight 603.45
_chemical_name_systematic
;
Diamminehexabromodiscandium(III)
;
_space_group_IT_number 2
_symmetry_cell_setting triclinic
_symmetry_space_group_name_Hall '-P 1'
_symmetry_space_group_name_H-M 'P -1'
_atom_sites_solution_hydrogens geom
_atom_sites_solution_primary direct
_atom_sites_solution_secondary difmap
_audit_creation_method SHELXL97
_cell_angle_alpha 73.07(2)
_cell_angle_beta 80.04(2)
_cell_angle_gamma 77.82(2)
_cell_formula_units_Z 2
_cell_length_a 7.392(2)
_cell_length_b 9.578(2)
_cell_length_c 9.551(2)
_cell_measurement_reflns_used 3629
_cell_measurement_temperature 293(2)
_cell_measurement_theta_max 29.75
_cell_measurement_theta_min 1.25
_cell_volume 627.8(3)
_computing_cell_refinement X-AREA
_computing_data_collection 'X-AREA (Stoe & Cie, 2002)'
_computing_data_reduction X-AREA
_computing_molecular_graphics 'DIAMOND (Brandenburg, 1996)'
_computing_publication_material Details?
_computing_structure_refinement 'SHELXL97 (Sheldrick, 1997)'
_computing_structure_solution 'SIR92 (Altomare et al., 1993)'
_diffrn_ambient_temperature 293(2)
_diffrn_detector_area_resol_mean 'not measured'
_diffrn_measured_fraction_theta_full 0.988
_diffrn_measured_fraction_theta_max 0.988
_diffrn_measurement_device_type 'Stoe IPDS II'
_diffrn_measurement_method '\w and \f'
_diffrn_radiation_monochromator graphite
_diffrn_radiation_source 'fine-focus sealed tube'
_diffrn_radiation_type MoK\a
_diffrn_radiation_wavelength 0.71073
_diffrn_reflns_av_R_equivalents 0.072
_diffrn_reflns_av_sigmaI/netI 0.082
_diffrn_reflns_limit_h_max 10
_diffrn_reflns_limit_h_min -10
_diffrn_reflns_limit_k_max 13
_diffrn_reflns_limit_k_min -13
_diffrn_reflns_limit_l_max 13
_diffrn_reflns_limit_l_min -13
_diffrn_reflns_number 9270
_diffrn_reflns_theta_full 29.56
_diffrn_reflns_theta_max 29.56
_diffrn_reflns_theta_min 2.25
_diffrn_standards_decay_% 'not measured'
_diffrn_standards_interval_count 'not measured'
_diffrn_standards_interval_time 'not measured'
_diffrn_standards_number 'not measured'
_exptl_absorpt_coefficient_mu 20.121
_exptl_absorpt_correction_T_max 0.155
_exptl_absorpt_correction_T_min 0.052
_exptl_absorpt_correction_type numerical
_exptl_absorpt_process_details
;
The absorption correction (X-RED; Stoe & Cie, 2001) was performed after
optimizing the crystal shape using X-SHAPE (Stoe & Cie, 1999).
;
_exptl_crystal_colour colourless
_exptl_crystal_density_diffrn 3.192
_exptl_crystal_density_meas ?
_exptl_crystal_density_method 'not measured'
_exptl_crystal_description column
_exptl_crystal_F_000 544
_exptl_crystal_size_max 0.25
_exptl_crystal_size_mid 0.1
_exptl_crystal_size_min 0.1
_refine_diff_density_max 1.06
_refine_diff_density_min -1.19
_refine_ls_extinction_coef 0.0021(3)
_refine_ls_extinction_expression Fc^*^=kFc[1+0.001xFc^2^\l^3^/sin(2\q)]^-1/4^
_refine_ls_extinction_method 'SHELXL97 (Sheldrick, 1997)'
_refine_ls_goodness_of_fit_ref 0.789
_refine_ls_hydrogen_treatment constr
_refine_ls_matrix_type full
_refine_ls_number_parameters 93
_refine_ls_number_reflns 3470
_refine_ls_number_restraints 0
_refine_ls_restrained_S_all 0.789
_refine_ls_R_factor_all 0.095
_refine_ls_R_factor_gt 0.040
_refine_ls_shift/su_max 0.001
_refine_ls_shift/su_mean 0.000
_refine_ls_structure_factor_coef Fsqd
_refine_ls_weighting_details 'calc w = 1/[\s^2^(Fo^2^)+(0.0430P)^2^] where P=(Fo^2^+2Fc^2^)/3'
_refine_ls_weighting_scheme calc
_refine_ls_wR_factor_gt 0.083
_refine_ls_wR_factor_ref 0.096
_reflns_number_gt 1750
_reflns_number_total 3470
_reflns_threshold_expression I>2\s(I)
_cod_data_source_file bt6360.cif
_cod_data_source_block I
_cod_depositor_comments
;
The following automatic conversions were performed:

'_chemical_melting_point' value 'unknown' was changed to '?' - the
value is undefined or not given.

Automatic conversion script
Id: cif_fix_values 1646 2011-03-28 12:23:43Z adriana 

The following automatic conversions were performed:

'_chemical_melting_point' value 'unknown' was changed to '?' - the
value is undefined or not given.

Automatic conversion script
Id: cif_fix_values 1715 2011-07-08 13:25:40Z adriana 

The following automatic conversions were performed:

'_exptl_crystal_density_meas' value 'not measured' was changed to '?'
- the value is perceived as not measured.

Automatic conversion script
Id: cif_fix_values 3008 2015-01-20 13:52:24Z robertas 
;
_cod_database_code 2202389
_cod_database_fobs_code 2202389

loop_
_symmetry_equiv_pos_as_xyz
'x, y, z'
'-x, -y, -z'

loop_
_atom_site_label
_atom_site_fract_x
_atom_site_fract_y
_atom_site_fract_z
_atom_site_U_iso_or_equiv
_atom_site_adp_type
_atom_site_calc_flag
_atom_site_refinement_flags
_atom_site_occupancy
_atom_site_disorder_assembly
_atom_site_disorder_group
_atom_site_type_symbol
Sc1 0.0800(2) 0.94111(15) 0.69559(16) 0.0309(3) Uani d . 1 . . Sc
Br11 -0.21509(14) 1.06539(10) 0.81959(11) 0.0490(2) Uani d . 1 . . Br
Br12 0.09954(11) 1.16842(9) 0.45800(9) 0.0363(2) Uani d . 1 . . Br
Br1 0.08889(10) 0.69948(9) 0.91996(9) 0.0350(2) Uani d . 1 . . Br
Br2 0.40163(10) 0.79309(8) 0.58317(9) 0.0370(2) Uani d . 1 . . Br
Sc2 0.4011(2) 0.55114(15) 0.80663(16) 0.0315(3) Uani d . 1 . . Sc
Br21 0.41246(11) 0.32866(9) 1.04857(10) 0.0366(2) Uani d . 1 . . Br
Br22 0.23220(14) 0.42413(10) 0.68373(11) 0.0479(2) Uani d . 1 . . Br
N1 0.2690(11) 1.0360(8) 0.7911(9) 0.0495(19) Uani d . 1 . . N
H1A 0.3872 1.0048 0.7601 0.115(19) Uiso calc R 1 . . H
H1B 0.2504 1.0063 0.8890 0.115(19) Uiso calc R 1 . . H
H1C 0.2442 1.1345 0.7618 0.115(19) Uiso calc R 1 . . H
N2 0.6822(10) 0.4583(8) 0.7072(9) 0.0471(18) Uani d . 1 . . N
H2A 0.7703 0.4899 0.7367 0.115(19) Uiso calc R 1 . . H
H2B 0.6886 0.4883 0.6094 0.115(19) Uiso calc R 1 . . H
H2C 0.6990 0.3598 0.7362 0.115(19) Uiso calc R 1 . . H

loop_
_atom_site_aniso_label
_atom_site_aniso_U_11
_atom_site_aniso_U_22
_atom_site_aniso_U_33
_atom_site_aniso_U_12
_atom_site_aniso_U_13
_atom_site_aniso_U_23
Sc1 0.0288(6) 0.0323(7) 0.0310(7) 0.0000(5) -0.0082(5) -0.0085(6)
Br11 0.0474(5) 0.0466(5) 0.0440(5) 0.0099(4) -0.0007(4) -0.0140(4)
Br12 0.0387(4) 0.0343(4) 0.0369(5) -0.0102(3) -0.0139(3) -0.0027(3)
Br1 0.0280(4) 0.0367(4) 0.0328(4) 0.0000(3) -0.0024(3) -0.0022(3)
Br2 0.0287(4) 0.0386(5) 0.0337(5) 0.0007(3) -0.0019(3) 0.0001(4)
Sc2 0.0300(6) 0.0308(7) 0.0313(7) -0.0003(5) -0.0078(5) -0.0055(6)
Br21 0.0360(4) 0.0341(4) 0.0383(5) -0.0083(3) -0.0144(3) -0.0003(3)
Br22 0.0609(6) 0.0459(5) 0.0434(5) -0.0131(4) -0.0148(4) -0.0141(4)
N1 0.060(5) 0.044(4) 0.050(5) -0.012(3) -0.021(4) -0.011(3)
N2 0.043(4) 0.045(4) 0.044(4) 0.009(3) -0.004(3) -0.010(3)

loop_
_atom_type_symbol
_atom_type_description
_atom_type_scat_dispersion_real
_atom_type_scat_dispersion_imag
_atom_type_scat_source
H H 0.0000 0.0000 'International Tables Vol C Tables 4.2.6.8 and 6.1.1.4'
Br Br -0.2901 2.4595 'International Tables Vol C Tables 4.2.6.8 and 6.1.1.4'
N N 0.0061 0.0033 'International Tables Vol C Tables 4.2.6.8 and 6.1.1.4'
Sc Sc 0.2519 0.3716 'International Tables Vol C Tables 4.2.6.8 and 6.1.1.4'

loop_
_geom_angle_atom_site_label_1
_geom_angle_atom_site_label_2
_geom_angle_atom_site_label_3
_geom_angle_site_symmetry_1
_geom_angle_site_symmetry_3
_geom_angle
_geom_angle_publ_flag
N1 Sc1 Br11 . . 93.8(2) yes
N1 Sc1 Br1 . . 92.4(2) yes
Br11 Sc1 Br1 . . 91.10(6) yes
N1 Sc1 Br12 . . 87.8(2) yes
Br11 Sc1 Br12 . . 94.50(6) yes
Br1 Sc1 Br12 . . 174.38(6) yes
N1 Sc1 Br12 . 2_576 170.1(2) yes
Br11 Sc1 Br12 . 2_576 94.49(6) yes
Br1 Sc1 Br12 . 2_576 92.78(6) yes
Br12 Sc1 Br12 . 2_576 86.30(5) yes
N1 Sc1 Br2 . . 84.9(2) yes
Br11 Sc1 Br2 . . 175.57(7) yes
Br1 Sc1 Br2 . . 84.73(5) yes
Br12 Sc1 Br2 . . 89.69(6) yes
Br12 Sc1 Br2 2_576 . 87.21(5) yes
Sc1 Br12 Sc1 . 2_576 93.70(5) yes
Sc1 Br1 Sc2 . . 95.32(6) yes
Sc2 Br2 Sc1 . . 94.33(6) yes
N2 Sc2 Br22 . . 92.8(2) yes
N2 Sc2 Br21 . . 92.6(2) yes
Br22 Sc2 Br21 . . 92.49(6) yes
N2 Sc2 Br2 . . 88.7(2) yes
Br22 Sc2 Br2 . . 94.32(6) yes
Br21 Sc2 Br2 . . 172.99(6) yes
N2 Sc2 Br1 . . 171.1(2) yes
Br22 Sc2 Br1 . . 94.51(6) yes
Br21 Sc2 Br1 . . 92.25(6) yes
Br2 Sc2 Br1 . . 85.59(5) yes
N2 Sc2 Br21 . 2_667 86.6(2) yes
Br22 Sc2 Br21 . 2_667 176.44(7) yes
Br21 Sc2 Br21 . 2_667 84.05(5) yes
Br2 Sc2 Br21 . 2_667 89.16(6) yes
Br1 Sc2 Br21 . 2_667 86.49(5) yes
Sc2 Br21 Sc2 . 2_667 95.95(5) yes
Sc1 N1 H1A . . 109.5 no
Sc1 N1 H1B . . 109.5 no
H1A N1 H1B . . 109.5 no
Sc1 N1 H1C . . 109.5 no
H1A N1 H1C . . 109.5 no
H1B N1 H1C . . 109.5 no
Sc2 N2 H2A . . 109.5 no
Sc2 N2 H2B . . 109.5 no
H2A N2 H2B . . 109.5 no
Sc2 N2 H2C . . 109.5 no
H2A N2 H2C . . 109.5 no
H2B N2 H2C . . 109.5 no

loop_
_geom_bond_atom_site_label_1
_geom_bond_atom_site_label_2
_geom_bond_site_symmetry_2
_geom_bond_distance
_geom_bond_publ_flag
Sc1 N1 . 2.252(7) yes
Sc1 Br11 . 2.5316(18) yes
Sc1 Br1 . 2.6548(18) yes
Sc1 Br12 . 2.6555(19) yes
Sc1 Br12 2_576 2.6779(17) no
Sc1 Br2 . 2.7197(17) yes
Br12 Sc1 2_576 2.6779(17) yes
Br1 Sc2 . 2.6769(18) yes
Br2 Sc2 . 2.6542(18) yes
Sc2 N2 . 2.244(7) yes
Sc2 Br22 . 2.5293(18) yes
Sc2 Br21 . 2.6477(18) yes
Sc2 Br21 2_667 2.7190(18) yes
Br21 Sc2 2_667 2.7190(18) no
N1 H1A . 0.8900 no
N1 H1B . 0.8900 no
N1 H1C . 0.8900 no
N2 H2A . 0.8900 no
N2 H2B . 0.8900 no
N2 H2C . 0.8900 no

loop_
_geom_hbond_atom_site_label_D
_geom_hbond_atom_site_label_H
_geom_hbond_atom_site_label_A
_geom_hbond_site_symmetry_A
_geom_hbond_distance_DH
_geom_hbond_distance_HA
_geom_hbond_distance_DA
_geom_hbond_angle_DHA
_geom_hbond_publ_flag
N1 H1B Br11 2_577 0.89 2.64 3.532(8) 175 yes
N1 H1C Br22 1_565 0.89 2.64 3.520(8) 170 yes
N2 H2B Br22 2_666 0.89 2.68 3.556(8) 171 yes
N2 H2C Br11 1_645 0.89 2.66 3.551(7) 174 yes
